data_7227494
loop_
_publ_author_name
'Liu, Lin'
'Fu, Guorui'
'Li, Baoning'
'L\"u, Xingqiang'
'Wong, Wai-Kwok'
'Jones, Richard A.'

_publ_section_title
;
 Single-component Eu3+--Tb3+--Gd3+-grafted polymer with ultra-high color
 rendering index white-light emission
;
_journal_issue 11
_journal_name_full 'RSC Adv.'
_journal_page_first 6762
_journal_paper_doi 10.1039/C6RA26724F
_journal_volume 7
_journal_year 2017
_chemical_formula_sum 'C45 H29 F9 Gd N3 O6 S3'
_chemical_formula_weight 1132.14
_chemical_name_systematic
; 
 ? 
;
_space_group_IT_number 2
_symmetry_cell_setting triclinic
_symmetry_space_group_name_Hall '-P 1'
_symmetry_space_group_name_H-M 'P -1'
_atom_sites_solution_hydrogens geom
_atom_sites_solution_primary direct
_atom_sites_solution_secondary difmap
_audit_creation_method SHELXL-97
_audit_update_record
;
2016-07-18 deposited with the CCDC.
2016-12-30 downloaded from the CCDC.
;
_cell_angle_alpha 82.71(3)
_cell_angle_beta 81.94(3)
_cell_angle_gamma 83.31(3)
_cell_formula_units_Z 2
_cell_length_a 9.6659(19)
_cell_length_b 10.381(2)
_cell_length_c 23.145(5)
_cell_measurement_reflns_used 23461
_cell_measurement_temperature 293(2)
_cell_measurement_theta_max 29.22
_cell_measurement_theta_min 2.75
_cell_volume 2269.3(8)
_computing_structure_refinement 'SHELXL-97 (Sheldrick, 1997)'
_computing_structure_solution 'SHELXS-97 (Sheldrick, 1990)'
_diffrn_ambient_temperature 293(2)
_diffrn_measured_fraction_theta_full 0.998
_diffrn_measured_fraction_theta_max 0.998
_diffrn_measurement_device_type 'SMart Bruker CCD'
_diffrn_measurement_method '\w scans'
_diffrn_radiation_monochromator graphite
_diffrn_radiation_source 'fine-focus sealed tube'
_diffrn_radiation_type MoK\a
_diffrn_radiation_wavelength 0.71073
_diffrn_reflns_av_R_equivalents 0.0475
_diffrn_reflns_av_sigmaI/netI 0.0672
_diffrn_reflns_limit_h_max 11
_diffrn_reflns_limit_h_min -11
_diffrn_reflns_limit_k_max 11
_diffrn_reflns_limit_k_min -12
_diffrn_reflns_limit_l_max 27
_diffrn_reflns_limit_l_min -27
_diffrn_reflns_number 20826
_diffrn_reflns_theta_full 25.00
_diffrn_reflns_theta_max 25.00
_diffrn_reflns_theta_min 2.75
_exptl_absorpt_coefficient_mu 1.688
_exptl_absorpt_correction_type none
_exptl_crystal_colour colorless
_exptl_crystal_density_diffrn 1.657
_exptl_crystal_density_method 'not measured'
_exptl_crystal_description block
_exptl_crystal_F_000 1122
_exptl_crystal_size_max 0.31
_exptl_crystal_size_mid 0.27
_exptl_crystal_size_min 0.25
_refine_diff_density_max 1.313
_refine_diff_density_min -0.890
_refine_diff_density_rms 0.114
_refine_ls_extinction_method none
_refine_ls_goodness_of_fit_ref 1.056
_refine_ls_hydrogen_treatment mixed
_refine_ls_matrix_type full
_refine_ls_number_parameters 604
_refine_ls_number_reflns 7978
_refine_ls_number_restraints 7
_refine_ls_restrained_S_all 1.084
_refine_ls_R_factor_all 0.0811
_refine_ls_R_factor_gt 0.0564
_refine_ls_shift/su_max 0.000
_refine_ls_shift/su_mean 0.000
_refine_ls_structure_factor_coef Fsqd
_refine_ls_weighting_details 'calc w=1/[\s^2^(Fo^2^)+(0.0858P)^2^+0.1867P] where P=(Fo^2^+2Fc^2^)/3'
_refine_ls_weighting_scheme calc
_refine_ls_wR_factor_gt 0.1389
_refine_ls_wR_factor_ref 0.1476
_reflns_number_gt 6049
_reflns_number_total 7978
_reflns_threshold_expression >2sigma(I)
_cod_data_source_file c6ra26724f2.cif
_cod_data_source_block 1
_cod_depositor_comments
;
The following automatic conversions were performed:

'_symmetry_cell_setting' value 'Triclinic' changed to 'triclinic'
according to
/usr/data/users/saulius/crontab/automatic-downloads/rss-feeds/RSC/lib/dictionaries/cif_core.dic
dictionary named 'cif_core.dic' version 2.4.2 from 2011-04-26.

Automatic conversion script
Id: cif_fix_values 4268 2015-11-12 08:31:59Z antanas 
;
_cod_original_sg_symbol_H-M 'P-1   '
_cod_database_code 7227494

loop_
_symmetry_equiv_pos_as_xyz
'x, y, z'
'-x, -y, -z'

loop_
_atom_site_label
_atom_site_type_symbol
_atom_site_fract_x
_atom_site_fract_y
_atom_site_fract_z
_atom_site_U_iso_or_equiv
_atom_site_adp_type
_atom_site_occupancy
_atom_site_symmetry_multiplicity
_atom_site_calc_flag
_atom_site_refinement_flags
Gd1 Gd 0.29679(3) 0.30500(3) 0.275942(14) 0.04302(15) Uani 1 1 d .
C1 C 0.4620(8) 0.0527(7) 0.1224(4) 0.0556(19) Uani 1 1 d .
C2 C 0.4064(6) 0.1768(6) 0.1494(3) 0.0427(16) Uani 1 1 d .
C3 C 0.3784(8) 0.2840(7) 0.1112(3) 0.0508(18) Uani 1 1 d .
H3A H 0.3911 0.2758 0.0712 0.061 Uiso 1 1 calc R
C4 C 0.3308(6) 0.4080(6) 0.1299(3) 0.0385(15) Uani 1 1 d .
C5 C 0.3113(7) 0.5227(7) 0.0868(3) 0.0431(16) Uani 1 1 d .
C6 C 0.3262(8) 0.5321(8) 0.0254(3) 0.0518(18) Uani 1 1 d .
H6A H 0.3497 0.4617 0.0035 0.062 Uiso 1 1 calc R
C7 C 0.3007(9) 0.6634(9) 0.0014(4) 0.070(2) Uani 1 1 d .
H7A H 0.3055 0.6893 -0.0388 0.084 Uiso 1 1 calc R
C8 C 0.2693(10) 0.7462(9) 0.0416(4) 0.075(3) Uani 1 1 d .
H8A H 0.2504 0.8359 0.0327 0.090 Uiso 1 1 calc R
C9 C 0.1417(11) -0.0411(9) 0.4087(4) 0.068(2) Uani 1 1 d .
C10 C 0.1894(7) 0.0967(7) 0.3915(3) 0.0488(17) Uani 1 1 d .
C11 C 0.1835(8) 0.1744(8) 0.4349(3) 0.057(2) Uani 1 1 d .
H11A H 0.1587 0.1402 0.4736 0.068 Uiso 1 1 calc R
C12 C 0.2139(7) 0.3056(7) 0.4230(3) 0.0444(16) Uani 1 1 d .
C13 C 0.2005(7) 0.3888(7) 0.4705(3) 0.0448(16) Uani 1 1 d .
C14 C 0.1379(6) 0.3560(7) 0.5347(2) 0.0368(14) Uani 1 1 d .
H14A H 0.1046 0.2792 0.5537 0.044 Uiso 1 1 calc R
C15 C 0.1457(9) 0.4812(10) 0.5577(3) 0.070(2) Uani 1 1 d .
H15A H 0.1137 0.4922 0.5967 0.085 Uiso 1 1 calc R
C16 C 0.2003(9) 0.5790(9) 0.5208(3) 0.067(2) Uani 1 1 d .
H16A H 0.2089 0.6601 0.5322 0.081 Uiso 1 1 calc R
C17 C 0.7037(9) 0.1764(8) 0.3629(4) 0.064(2) Uani 1 1 d .
C18 C 0.5904(7) 0.2736(7) 0.3356(3) 0.0464(16) Uani 1 1 d .
C19 C 0.5881(7) 0.4008(7) 0.3450(3) 0.0487(17) Uani 1 1 d .
H19A H 0.6443 0.4215 0.3714 0.058 Uiso 1 1 calc R
C20 C 0.5028(6) 0.5033(6) 0.3160(3) 0.0400(15) Uani 1 1 d .
C21 C 0.5144(7) 0.6378(7) 0.3243(3) 0.0479(17) Uani 1 1 d .
C22 C 0.5628(8) 0.6865(8) 0.3704(4) 0.060(2) Uani 1 1 d .
H22A H 0.5937 0.6354 0.4030 0.072 Uiso 1 1 calc R
C23 C 0.5585(10) 0.8224(10) 0.3611(5) 0.087(3) Uani 1 1 d .
H23A H 0.5865 0.8717 0.3874 0.104 Uiso 1 1 calc R
C24 C 0.5100(10) 0.8762(8) 0.3102(6) 0.087(3) Uani 1 1 d .
H24A H 0.5020 0.9652 0.2977 0.104 Uiso 1 1 calc R
C25 C 0.0370(8) 0.1525(7) 0.2180(3) 0.0480(17) Uani 1 1 d .
C26 C 0.1061(9) 0.0310(8) 0.2153(3) 0.0575(19) Uani 1 1 d .
H26A H 0.1908 0.0073 0.2304 0.069 Uiso 1 1 calc R
C27 C 0.0439(10) -0.0552(9) 0.1888(4) 0.071(2) Uani 1 1 d .
H27A H 0.0886 -0.1388 0.1858 0.085 Uiso 1 1 calc R
C28 C -0.0832(12) -0.0214(11) 0.1667(4) 0.085(3) Uani 1 1 d .
H28A H -0.1214 -0.0831 0.1494 0.103 Uiso 1 1 calc R
C29 C -0.1515(10) 0.0960(10) 0.1694(4) 0.077(3) Uani 1 1 d .
H29A H -0.2360 0.1185 0.1541 0.093 Uiso 1 1 calc R
C30 C -0.0910(8) 0.1857(8) 0.1966(3) 0.0545(19) Uani 1 1 d .
C31 C -0.0304(7) 0.3529(7) 0.2348(3) 0.0413(16) Uani 1 1 d .
C32 C -0.0278(7) 0.4796(7) 0.2565(3) 0.0439(16) Uani 1 1 d .
C33 C -0.1331(7) 0.5798(8) 0.2552(3) 0.0537(18) Uani 1 1 d .
H33A H -0.2140 0.5714 0.2391 0.064 Uiso 1 1 calc R
C34 C -0.1185(8) 0.6927(8) 0.2779(3) 0.062(2) Uani 1 1 d .
H34A H -0.1895 0.7613 0.2777 0.074 Uiso 1 1 calc R
C35 C 0.0035(8) 0.7024(7) 0.3011(3) 0.0576(19) Uani 1 1 d .
H35A H 0.0174 0.7781 0.3162 0.069 Uiso 1 1 calc R
C36 C 0.1026(7) 0.5985(7) 0.3013(3) 0.0471(17) Uani 1 1 d .
H36A H 0.1843 0.6048 0.3173 0.057 Uiso 1 1 calc R
C37 C -0.2611(7) 0.3867(9) 0.1874(4) 0.062(2) Uani 1 1 d .
H37A H -0.3173 0.4232 0.2207 0.075 Uiso 1 1 calc R
H37B H -0.3159 0.3267 0.1739 0.075 Uiso 1 1 calc R
C38 C -0.2352(7) 0.4944(8) 0.1397(3) 0.0527(18) Uani 1 1 d .
C39 C -0.3418(9) 0.5925(9) 0.1319(4) 0.068(2) Uani 1 1 d .
H39A H -0.4269 0.5901 0.1562 0.081 Uiso 1 1 calc R
C40 C -0.3226(10) 0.6930(9) 0.0888(4) 0.076(2) Uani 1 1 d .
H40A H -0.3975 0.7559 0.0829 0.091 Uiso 1 1 calc R
C41 C -0.1988(11) 0.7050(9) 0.0541(4) 0.078(3) Uani 1 1 d .
C42 C -0.0890(9) 0.6065(10) 0.0609(4) 0.074(3) Uani 1 1 d .
H42A H -0.0034 0.6109 0.0371 0.089 Uiso 1 1 calc R
C43 C -0.1096(8) 0.5017(9) 0.1039(3) 0.064(2) Uani 1 1 d .
H43A H -0.0371 0.4354 0.1086 0.077 Uiso 1 1 calc R
C44 C -0.1882(14) 0.8237(13) 0.0101(5) 0.121(4) Uani 1 1 d D
H44A H -0.2636 0.8881 0.0113 0.145 Uiso 1 1 calc R
C45 C -0.0811(14) 0.8428(16) -0.0295(6) 0.149(6) Uani 1 1 d D
H45A H -0.0038 0.7803 -0.0319 0.223 Uiso 1 1 calc R
H45B H -0.0816 0.9189 -0.0554 0.223 Uiso 1 1 calc R
N1 N 0.0899(5) 0.4892(5) 0.2801(2) 0.0443(13) Uani 1 1 d .
N2 N 0.0729(5) 0.2590(5) 0.2413(2) 0.0432(13) Uani 1 1 d .
N3 N -0.1340(6) 0.3125(6) 0.2076(3) 0.0518(15) Uani 1 1 d .
O1 O 0.3935(5) 0.1646(4) 0.20512(19) 0.0460(11) Uani 1 1 d .
O2 O 0.3101(5) 0.4292(4) 0.18258(19) 0.0463(11) Uani 1 1 d .
O3 O 0.2259(5) 0.1203(4) 0.3361(2) 0.0500(12) Uani 1 1 d .
O4 O 0.2519(5) 0.3586(4) 0.37232(18) 0.0479(12) Uani 1 1 d .
O5 O 0.5144(5) 0.2220(4) 0.3071(2) 0.0507(12) Uani 1 1 d .
O6 O 0.4249(4) 0.4843(4) 0.27920(19) 0.0425(11) Uani 1 1 d .
F1 F 0.5353(13) 0.0641(7) 0.0753(4) 0.224(6) Uani 1 1 d .
F2 F 0.5386(12) -0.0241(8) 0.1536(4) 0.191(5) Uani 1 1 d .
F3 F 0.3748(8) -0.0177(9) 0.1170(5) 0.180(4) Uani 1 1 d U
F4 F 0.1642(13) -0.0899(7) 0.4603(3) 0.198(5) Uani 1 1 d .
F5 F 0.1978(7) -0.1265(6) 0.3752(3) 0.111(2) Uani 1 1 d .
F6 F 0.0097(8) -0.0416(7) 0.4099(5) 0.177(4) Uani 1 1 d .
F7 F 0.6501(7) 0.1160(7) 0.4121(3) 0.134(3) Uani 1 1 d .
F8 F 0.7528(6) 0.0839(5) 0.3301(3) 0.0979(18) Uani 1 1 d .
F9 F 0.8125(6) 0.2296(5) 0.3726(3) 0.105(2) Uani 1 1 d .
S1 S 0.2673(3) 0.6714(2) 0.11100(9) 0.0663(6) Uani 1 1 d .
S2 S 0.2506(3) 0.5413(3) 0.45317(10) 0.0854(7) Uani 1 1 d .
S3 S 0.4662(2) 0.7613(2) 0.27247(11) 0.0713(6) Uani 1 1 d .

loop_
_atom_site_aniso_label
_atom_site_aniso_U_11
_atom_site_aniso_U_22
_atom_site_aniso_U_33
_atom_site_aniso_U_23
_atom_site_aniso_U_13
_atom_site_aniso_U_12
Gd1 0.0538(2) 0.0373(2) 0.0395(2) -0.00709(14) -0.00553(14) -0.00861(15)
C1 0.068(5) 0.036(4) 0.063(5) -0.012(4) -0.002(4) -0.009(4)
C2 0.042(3) 0.033(4) 0.055(4) -0.014(3) 0.000(3) -0.010(3)
C3 0.075(5) 0.040(4) 0.037(4) -0.008(3) 0.001(3) -0.009(4)
C4 0.043(3) 0.037(4) 0.033(4) -0.003(3) 0.004(3) -0.007(3)
C5 0.049(4) 0.038(4) 0.044(4) -0.006(3) -0.006(3) -0.006(3)
C6 0.070(5) 0.050(5) 0.037(4) -0.007(3) -0.006(3) -0.013(4)
C7 0.089(6) 0.068(6) 0.051(5) 0.015(5) -0.015(4) -0.018(5)
C8 0.105(7) 0.045(5) 0.074(6) 0.011(5) -0.023(5) -0.007(5)
C9 0.099(7) 0.046(5) 0.060(5) -0.009(4) 0.010(5) -0.030(5)
C10 0.062(4) 0.038(4) 0.048(4) 0.000(3) -0.006(3) -0.018(3)
C11 0.081(5) 0.055(5) 0.035(4) 0.001(3) -0.004(3) -0.024(4)
C12 0.052(4) 0.044(4) 0.039(4) -0.004(3) -0.004(3) -0.018(3)
C13 0.047(4) 0.053(4) 0.037(4) -0.006(3) -0.008(3) -0.011(3)
C14 0.045(3) 0.048(4) 0.024(3) -0.019(3) -0.008(3) -0.012(3)
C15 0.074(5) 0.096(7) 0.041(4) -0.009(4) -0.004(4) -0.009(5)
C16 0.096(6) 0.068(6) 0.044(4) -0.020(4) -0.018(4) -0.011(5)
C17 0.088(6) 0.041(5) 0.072(5) -0.009(4) -0.035(5) -0.013(4)
C18 0.058(4) 0.036(4) 0.046(4) -0.006(3) -0.007(3) -0.004(3)
C19 0.064(4) 0.038(4) 0.050(4) -0.009(3) -0.017(3) -0.011(3)
C20 0.037(3) 0.037(4) 0.045(4) -0.007(3) 0.004(3) -0.009(3)
C21 0.039(3) 0.038(4) 0.066(5) -0.009(3) -0.001(3) -0.005(3)
C22 0.062(5) 0.043(5) 0.081(6) -0.020(4) -0.014(4) -0.012(4)
C23 0.078(6) 0.056(6) 0.135(9) -0.044(6) -0.002(6) -0.016(5)
C24 0.080(6) 0.029(5) 0.151(10) -0.023(5) -0.002(6) -0.008(4)
C25 0.062(4) 0.041(4) 0.044(4) -0.011(3) 0.001(3) -0.022(4)
C26 0.076(5) 0.042(5) 0.053(4) -0.010(4) 0.005(4) -0.014(4)
C27 0.094(6) 0.052(5) 0.068(5) -0.022(4) 0.008(5) -0.022(5)
C28 0.114(8) 0.073(7) 0.084(6) -0.025(5) -0.019(6) -0.041(6)
C29 0.078(6) 0.076(7) 0.091(7) -0.020(5) -0.028(5) -0.029(5)
C30 0.066(5) 0.050(5) 0.052(4) -0.014(4) -0.006(4) -0.022(4)
C31 0.049(4) 0.043(4) 0.034(3) -0.009(3) 0.002(3) -0.019(3)
C32 0.043(4) 0.047(4) 0.038(4) -0.003(3) 0.007(3) -0.012(3)
C33 0.050(4) 0.053(5) 0.059(5) -0.012(4) -0.009(3) -0.002(4)
C34 0.064(5) 0.048(5) 0.068(5) -0.011(4) 0.007(4) 0.002(4)
C35 0.065(5) 0.038(4) 0.067(5) -0.010(4) 0.005(4) -0.007(4)
C36 0.055(4) 0.041(4) 0.047(4) -0.009(3) -0.005(3) -0.008(3)
C37 0.042(4) 0.080(6) 0.069(5) -0.016(4) -0.008(4) -0.013(4)
C38 0.049(4) 0.062(5) 0.051(4) -0.017(4) -0.009(3) -0.005(4)
C39 0.065(5) 0.076(6) 0.065(5) -0.022(5) -0.013(4) 0.003(5)
C40 0.077(6) 0.068(6) 0.085(6) -0.023(5) -0.018(5) 0.008(5)
C41 0.115(8) 0.058(6) 0.067(6) -0.004(5) -0.033(6) -0.015(6)
C42 0.067(5) 0.087(7) 0.067(6) -0.004(5) 0.001(4) -0.018(5)
C43 0.051(4) 0.077(6) 0.062(5) -0.004(4) -0.006(4) 0.003(4)
C44 0.166(13) 0.100(10) 0.095(9) -0.004(7) -0.023(9) -0.012(9)
C45 0.134(12) 0.154(15) 0.147(13) 0.028(11) -0.021(10) -0.014(10)
N1 0.050(3) 0.039(3) 0.046(3) -0.012(3) -0.002(3) -0.011(3)
N2 0.045(3) 0.037(3) 0.049(3) -0.005(3) -0.005(3) -0.009(3)
N3 0.049(3) 0.058(4) 0.053(3) -0.011(3) -0.009(3) -0.017(3)
O1 0.063(3) 0.034(3) 0.041(3) -0.005(2) -0.008(2) -0.002(2)
O2 0.071(3) 0.031(3) 0.036(3) -0.009(2) -0.002(2) -0.002(2)
O3 0.069(3) 0.037(3) 0.046(3) -0.002(2) -0.010(2) -0.015(2)
O4 0.075(3) 0.038(3) 0.033(2) -0.003(2) -0.004(2) -0.019(2)
O5 0.062(3) 0.036(3) 0.062(3) -0.012(2) -0.025(2) -0.008(2)
O6 0.044(2) 0.035(3) 0.047(3) 0.000(2) -0.005(2) -0.005(2)
F1 0.387(15) 0.052(4) 0.163(7) -0.020(4) 0.176(9) 0.029(6)
F2 0.315(12) 0.102(6) 0.160(7) -0.082(5) -0.099(8) 0.118(7)
F3 0.120(5) 0.145(6) 0.306(8) -0.168(6) 0.013(5) -0.033(5)
F4 0.429(16) 0.072(5) 0.120(6) 0.047(4) -0.114(8) -0.107(7)
F5 0.131(5) 0.051(3) 0.144(5) -0.023(4) 0.036(4) -0.034(3)
F6 0.103(5) 0.068(5) 0.346(14) 0.000(6) 0.028(6) -0.043(4)
F7 0.138(5) 0.133(6) 0.107(5) 0.059(5) -0.023(4) 0.023(4)
F8 0.110(4) 0.063(4) 0.134(5) -0.036(3) -0.063(4) 0.025(3)
F9 0.099(4) 0.066(4) 0.167(6) -0.020(4) -0.080(4) 0.004(3)
S1 0.0995(16) 0.0391(11) 0.0601(12) -0.0119(9) -0.0141(11) 0.0050(10)
S2 0.123(2) 0.0739(17) 0.0638(14) -0.0197(12) 0.0016(13) -0.0316(15)
S3 0.0761(13) 0.0371(11) 0.0971(16) 0.0013(11) -0.0099(12) -0.0013(10)

loop_
_atom_type_symbol
_atom_type_description
_atom_type_scat_dispersion_real
_atom_type_scat_dispersion_imag
_atom_type_scat_source
C C 0.0033 0.0016 'International Tables Vol C Tables 4.2.6.8 and 6.1.1.4'
H H 0.0000 0.0000 'International Tables Vol C Tables 4.2.6.8 and 6.1.1.4'
N N 0.0061 0.0033 'International Tables Vol C Tables 4.2.6.8 and 6.1.1.4'
O O 0.0106 0.0060 'International Tables Vol C Tables 4.2.6.8 and 6.1.1.4'
F F 0.0171 0.0103 'International Tables Vol C Tables 4.2.6.8 and 6.1.1.4'
S S 0.1246 0.1234 'International Tables Vol C Tables 4.2.6.8 and 6.1.1.4'
Gd Gd -0.1653 3.9035 'International Tables Vol C Tables 4.2.6.8 and 6.1.1.4'

loop_
_geom_angle_atom_site_label_1
_geom_angle_atom_site_label_2
_geom_angle_atom_site_label_3
_geom_angle
O3 Gd1 O4 72.45(16)
O3 Gd1 O5 81.33(16)
O4 Gd1 O5 81.44(17)
O3 Gd1 O1 87.27(16)
O4 Gd1 O1 152.37(16)
O5 Gd1 O1 77.01(16)
O3 Gd1 O2 148.60(16)
O4 Gd1 O2 133.85(16)
O5 Gd1 O2 115.14(16)
O1 Gd1 O2 72.01(15)
O3 Gd1 O6 139.38(15)
O4 Gd1 O6 73.53(15)
O5 Gd1 O6 72.25(15)
O1 Gd1 O6 115.08(16)
O2 Gd1 O6 71.92(15)
O3 Gd1 N2 74.55(16)
O4 Gd1 N2 110.32(17)
O5 Gd1 N2 147.87(17)
O1 Gd1 N2 80.90(18)
O2 Gd1 N2 78.96(16)
O6 Gd1 N2 139.18(16)
O3 Gd1 N1 108.79(17)
O4 Gd1 N1 72.44(17)
O5 Gd1 N1 146.89(17)
O1 Gd1 N1 133.40(16)
O2 Gd1 N1 72.72(16)
O6 Gd1 N1 80.95(16)
N2 Gd1 N1 63.19(18)
F3 C1 F1 105.9(10)
F3 C1 F2 100.3(9)
F1 C1 F2 102.6(10)
F3 C1 C2 115.7(7)
F1 C1 C2 117.0(7)
F2 C1 C2 113.3(7)
O1 C2 C3 129.5(7)
O1 C2 C1 114.3(6)
C3 C2 C1 116.1(7)
C2 C3 C4 122.4(6)
O2 C4 C3 123.7(6)
O2 C4 C5 115.8(6)
C3 C4 C5 120.3(6)
C6 C5 C4 129.9(7)
C6 C5 S1 111.3(5)
C4 C5 S1 118.8(5)
C5 C6 C7 110.5(8)
C8 C7 C6 113.4(7)
C7 C8 S1 112.9(6)
F6 C9 F5 105.7(8)
F6 C9 F4 103.6(9)
F5 C9 F4 105.4(9)
F6 C9 C10 112.2(8)
F5 C9 C10 115.4(7)
F4 C9 C10 113.5(7)
O3 C10 C11 130.0(6)
O3 C10 C9 112.2(7)
C11 C10 C9 117.7(6)
C10 C11 C12 121.9(6)
O4 C12 C11 123.3(7)
O4 C12 C13 116.0(6)
C11 C12 C13 120.6(6)
C12 C13 C14 127.1(6)
C12 C13 S2 117.5(5)
C14 C13 S2 115.3(5)
C15 C14 C13 100.2(6)
C16 C15 C14 118.4(7)
C15 C16 S2 113.7(7)
F7 C17 F9 108.4(7)
F7 C17 F8 104.8(7)
F9 C17 F8 105.9(8)
F7 C17 C18 110.4(7)
F9 C17 C18 114.3(7)
F8 C17 C18 112.5(6)
O5 C18 C19 129.7(6)
O5 C18 C17 114.0(6)
C19 C18 C17 116.4(6)
C18 C19 C20 122.4(6)
O6 C20 C19 123.1(6)
O6 C20 C21 117.2(6)
C19 C20 C21 119.5(6)
C22 C21 C20 129.1(7)
C22 C21 S3 111.1(6)
C20 C21 S3 119.8(5)
C21 C22 C23 111.0(8)
C24 C23 C22 114.1(9)
C23 C24 S3 111.5(7)
C26 C25 C30 121.2(7)
C26 C25 N2 129.8(7)
C30 C25 N2 109.0(7)
C25 C26 C27 116.5(8)
C26 C27 C28 122.3(9)
C29 C28 C27 121.7(9)
C28 C29 C30 117.3(9)
N3 C30 C25 106.6(6)
N3 C30 C29 132.3(8)
C25 C30 C29 121.0(8)
N2 C31 N3 111.1(6)
N2 C31 C32 120.8(6)
N3 C31 C32 128.0(7)
N1 C32 C33 121.3(7)
N1 C32 C31 113.4(6)
C33 C32 C31 125.3(6)
C32 C33 C34 119.5(7)
C33 C34 C35 118.8(7)
C36 C35 C34 118.2(8)
N1 C36 C35 123.8(7)
N3 C37 C38 115.2(6)
C43 C38 C39 118.8(7)
C43 C38 C37 123.2(7)
C39 C38 C37 118.0(7)
C40 C39 C38 120.0(8)
C41 C40 C39 122.6(9)
C40 C41 C42 118.5(8)
C40 C41 C44 117.7(10)
C42 C41 C44 123.8(10)
C43 C42 C41 119.0(8)
C38 C43 C42 121.1(8)
C45 C44 C41 124.6(13)
C36 N1 C32 118.5(6)
C36 N1 Gd1 120.3(4)
C32 N1 Gd1 121.0(5)
C31 N2 C25 106.5(5)
C31 N2 Gd1 120.5(4)
C25 N2 Gd1 132.2(5)
C30 N3 C31 106.7(6)
C30 N3 C37 123.2(6)
C31 N3 C37 129.8(7)
C2 O1 Gd1 133.4(4)
C4 O2 Gd1 137.5(4)
C10 O3 Gd1 133.2(4)
C12 O4 Gd1 139.0(4)
C18 O5 Gd1 129.1(5)
C20 O6 Gd1 129.9(4)
C8 S1 C5 91.9(4)
C16 S2 C13 92.4(4)
C24 S3 C21 92.3(5)

loop_
_geom_bond_atom_site_label_1
_geom_bond_atom_site_label_2
_geom_bond_distance
Gd1 O3 2.334(4)
Gd1 O4 2.337(4)
Gd1 O5 2.352(4)
Gd1 O1 2.355(5)
Gd1 O2 2.367(4)
Gd1 O6 2.367(4)
Gd1 N2 2.525(5)
Gd1 N1 2.602(6)
C1 F3 1.207(10)
C1 F1 1.216(10)
C1 F2 1.253(10)
C1 C2 1.512(10)
C2 O1 1.270(8)
C2 C3 1.357(9)
C3 C4 1.416(10)
C4 O2 1.250(8)
C4 C5 1.466(8)
C5 C6 1.398(9)
C5 S1 1.697(7)
C6 C7 1.414(11)
C7 C8 1.328(13)
C8 S1 1.691(8)
C9 F6 1.273(11)
C9 F5 1.275(10)
C9 F4 1.276(10)
C9 C10 1.541(10)
C10 O3 1.281(8)
C10 C11 1.357(11)
C11 C12 1.411(10)
C12 O4 1.255(7)
C12 C13 1.467(10)
C13 C14 1.534(9)
C13 S2 1.693(7)
C14 C15 1.479(11)
C15 C16 1.348(11)
C16 S2 1.653(8)
C17 F7 1.298(10)
C17 F9 1.301(9)
C17 F8 1.305(10)
C17 C18 1.547(10)
C18 O5 1.256(8)
C18 C19 1.363(10)
C19 C20 1.425(9)
C20 O6 1.261(7)
C20 C21 1.453(10)
C21 C22 1.394(11)
C21 S3 1.711(7)
C22 C23 1.396(12)
C23 C24 1.359(14)
C24 S3 1.688(10)
C25 C26 1.362(11)
C25 C30 1.388(10)
C25 N2 1.388(9)
C26 C27 1.380(11)
C27 C28 1.388(13)
C28 C29 1.322(14)
C29 C30 1.407(11)
C30 N3 1.377(10)
C31 N2 1.323(9)
C31 N3 1.384(8)
C31 C32 1.471(10)
C32 N1 1.347(8)
C32 C33 1.368(10)
C33 C34 1.373(11)
C34 C35 1.382(11)
C35 C36 1.356(10)
C36 N1 1.317(9)
C37 N3 1.473(9)
C37 C38 1.486(10)
C38 C43 1.375(10)
C38 C39 1.375(11)
C39 C40 1.359(12)
C40 C41 1.353(13)
C41 C42 1.397(13)
C41 C44 1.498(14)
C42 C43 1.390(11)
C44 C45 1.2996(12)
